data_4312998
loop_
_publ_author_name
'Takafumi Kido'
'Yuichi Ikuta'
'Yukinari Sunatsuki'
'Yoshihiro Ogawa'
'Naohide Matsumoto'
'Nazzareno Re'

_publ_contact_author_email naohide@aster.sci.kumamoto-u.ac.jp
_publ_contact_author_fax +81-96-342-3390
_publ_contact_author_name 'Naohide Matsumoto'
_publ_contact_author_phone +81-96-342-3390
_publ_section_title
;
 Nature of Copper(II)-Lanthanide(III) Magnetic Interactions and Generation
 of a Large Magnetic Moment with Magnetic Anisotropy of 3d-4f Cyclic
 Cylindrical Tetranuclear Complexes [CuIILLnIII(hfac)2]2, (H3L=
 1-(2-Hydroxybenzamido)-2-(2-hydroxy-3-methoxybenzylideneamino)ethane and
 Hhfac = Hexafluoroacetylacetone, LnIII= Eu, Gd, Tb, Dy)
;
_journal_name_full 'Inorganic Chemistry'
_journal_page_first 398
_journal_page_last 408
_journal_paper_doi 10.1021/ic026045d
_journal_volume 42
_journal_year 2003
_chemical_formula_moiety 'C27 H17 Cu F12 Gd N2 O8 '
_chemical_formula_sum 'C27 H17 Cu F12 Gd N2 O8'
_chemical_formula_weight 946.22
_space_group_IT_number 2
_symmetry_cell_setting triclinic
_symmetry_Int_Tables_number 2
_symmetry_space_group_name_Hall '-P 1'
_symmetry_space_group_name_H-M 'P -1'
_cell_angle_alpha 105.96(2)
_cell_angle_beta 114.61(2)
_cell_angle_gamma 80.47(3)
_cell_formula_units_Z 2
_cell_length_a 11.055(5)
_cell_length_b 16.172(4)
_cell_length_c 10.284(3)
_cell_measurement_reflns_used 25
_cell_measurement_temperature 293.1
_cell_measurement_theta_max 20.0
_cell_measurement_theta_min 19.9
_cell_volume 1604.4(10)
_computing_cell_refinement 'MSC/AFC Diffractometer Control'
_computing_data_collection 'MSC/AFC Diffractometer Control'
_computing_data_reduction CrystalStructure
_computing_publication_material 'CrystalStructure Ver. 2.00'
_computing_structure_refinement CRYSTALS
_computing_structure_solution SIR92
_diffrn_measured_fraction_theta_full 0.9993
_diffrn_measured_fraction_theta_max 0.9993
_diffrn_measurement_device_type 'Rigaku AFC7R'
_diffrn_measurement_method \w-2\q
_diffrn_radiation_type 'Mo K\a'
_diffrn_radiation_wavelength 0.7107
_diffrn_reflns_av_R_equivalents 0.004
_diffrn_reflns_limit_h_max 13
_diffrn_reflns_limit_h_min 0
_diffrn_reflns_limit_k_max 19
_diffrn_reflns_limit_k_min -18
_diffrn_reflns_limit_l_max 11
_diffrn_reflns_limit_l_min -12
_diffrn_reflns_number 5981
_diffrn_reflns_theta_full 25.01
_diffrn_reflns_theta_max 25.01
_diffrn_standards_decay_% -0.47
_diffrn_standards_interval_count 150
_diffrn_standards_number 3
_exptl_absorpt_coefficient_mu 2.837
_exptl_absorpt_correction_T_max 0.567
_exptl_absorpt_correction_T_min 0.218
_exptl_absorpt_correction_type
;
\y scans (North,Phillips & Matthews, 1968)
;
_exptl_absorpt_process_details '(North, Phillips & Mathews, 1968)'
_exptl_crystal_colour 'rddish purple'
_exptl_crystal_density_diffrn 1.958
_exptl_crystal_density_method 'not measured'
_exptl_crystal_description prismatic
_exptl_crystal_size_max 0.30
_exptl_crystal_size_mid 0.20
_exptl_crystal_size_min 0.20
_refine_diff_density_max 1.01
_refine_diff_density_min -0.68
_refine_ls_extinction_coef -3.3(1)
_refine_ls_extinction_method 'Larson (1970) Crystallographic Computing eq. 22'
_refine_ls_goodness_of_fit_ref 4.802
_refine_ls_hydrogen_treatment refall
_refine_ls_number_parameters 478
_refine_ls_number_reflns 5660
_refine_ls_R_factor_gt 0.0360
_refine_ls_shift/su_max 0.0030
_refine_ls_structure_factor_coef Fsqd
_refine_ls_weighting_details 'w = 1/\s^2^(Fo^2^)'
_refine_ls_weighting_scheme sigma
_refine_ls_wR_factor_ref 0.0560
_reflns_number_gt 5055
_reflns_number_total 5661
_reflns_threshold_expression F^2^>2.0\s(F^2^)
_cod_data_source_file ic026045d_s1_2.cif
_cod_data_source_block '_CuLGd(hfac)2'
_cod_original_cell_volume 1604.4(1)
_cod_original_sg_symbol_H-M 'P -1 '
_cod_original_formula_sum 'C27 H17 Cu F12 Gd N2 O8 '
_cod_database_code 4312998

loop_
_symmetry_equiv_pos_as_xyz
x,y,z
-x,-y,-z

loop_
_atom_site_label
_atom_site_type_symbol
_atom_site_fract_x
_atom_site_fract_y
_atom_site_fract_z
_atom_site_U_iso_or_equiv
_atom_site_adp_type
_atom_site_occupancy
_atom_site_symmetry_multiplicity
_atom_site_calc_flag
_atom_site_refinement_flags
_atom_site_disorder_assembly
_atom_site_disorder_group
Gd1 Gd 0.14610(3) 0.19897(2) 0.32778(3) 0.04925(8) Uani 1.00 1 d . . .
Cu1 Cu 0.23858(6) -0.00291(5) 0.16665(6) 0.0509(2) Uani 1.00 1 d . . .
F1 F 0.4500(8) 0.2116(4) 0.0879(9) 0.196(3) Uani 1.00 1 d . . .
F2 F 0.3381(7) 0.3196(6) 0.0550(8) 0.228(4) Uani 1.00 1 d . . .
F3 F 0.5288(6) 0.3318(5) 0.2020(6) 0.253(4) Uani 1.00 1 d . . .
F4 F 0.5280(7) 0.3628(4) 0.7648(6) 0.236(3) Uani 1.00 1 d . . .
F5 F 0.3666(6) 0.4449(4) 0.7260(6) 0.189(3) Uani 1.00 1 d . . .
F6 F 0.5165(7) 0.4653(4) 0.6703(5) 0.215(3) Uani 1.00 1 d . . .
F7 F -0.1679(7) 0.3667(4) -0.0341(6) 0.211(3) Uani 1.00 1 d . . .
F8 F 0.0005(7) 0.4320(5) 0.0644(8) 0.215(4) Uani 1.00 1 d . . .
F9 F -0.1658(7) 0.4879(4) 0.1066(6) 0.204(3) Uani 1.00 1 d . . .
F10 F -0.2162(6) 0.3220(5) 0.5162(7) 0.185(3) Uani 1.00 1 d . . .
F11 F -0.0562(5) 0.3858(3) 0.6694(5) 0.150(2) Uani 1.00 1 d . . .
F12 F -0.2105(8) 0.4512(5) 0.5256(7) 0.255(4) Uani 1.00 1 d . . .
O1 O 0.0430(3) -0.1293(2) -0.2505(3) 0.059(1) Uani 1.00 1 d . . .
O2 O 0.1352(3) 0.0945(2) 0.0980(3) 0.049(1) Uani 1.00 1 d . . .
O3 O 0.2709(3) 0.0686(2) 0.3636(3) 0.051(1) Uani 1.00 1 d . . .
O4 O 0.2249(3) 0.1689(3) 0.5813(3) 0.061(1) Uani 1.00 1 d . . .
O5 O 0.3040(4) 0.2298(3) 0.2449(4) 0.084(2) Uani 1.00 1 d . . .
O6 O 0.2996(4) 0.3001(3) 0.5097(4) 0.082(2) Uani 1.00 1 d . . .
O7 O 0.0385(4) 0.3101(3) 0.2076(4) 0.073(2) Uani 1.00 1 d . . .
O8 O 0.0152(4) 0.2923(3) 0.4532(4) 0.063(1) Uani 1.00 1 d . . .
N1 N 0.1970(4) -0.0798(3) -0.0224(4) 0.053(1) Uani 1.00 1 d . . .
N2 N 0.3482(4) -0.0990(3) 0.2424(5) 0.059(2) Uani 1.00 1 d . . .
C1 C 0.0791(5) 0.0962(4) -0.0466(5) 0.049(2) Uani 1.00 1 d . . .
C2 C 0.0362(5) 0.1771(4) -0.0815(6) 0.059(2) Uani 1.00 1 d . . .
C3 C -0.0290(5) 0.1848(4) -0.2246(6) 0.065(2) Uani 1.00 1 d . . .
C4 C -0.0513(5) 0.1118(5) -0.3385(6) 0.070(2) Uani 1.00 1 d . . .
C5 C -0.0076(5) 0.0326(4) -0.3057(5) 0.057(2) Uani 1.00 1 d . . .
C6 C 0.0561(4) 0.0220(4) -0.1621(5) 0.046(2) Uani 1.00 1 d . . .
C7 C 0.0995(5) -0.0660(4) -0.1434(5) 0.051(2) Uani 1.00 1 d . . .
C8 C 0.2402(5) -0.1688(4) -0.0129(5) 0.065(2) Uani 1.00 1 d . . .
C9 C 0.3689(5) -0.1674(4) 0.1229(6) 0.071(2) Uani 1.00 1 d . . .
C10 C 0.3923(5) -0.1088(4) 0.3747(6) 0.068(2) Uani 1.00 1 d . . .
C11 C 0.3709(5) -0.0456(4) 0.4955(6) 0.061(2) Uani 1.00 1 d . . .
C12 C 0.4082(5) -0.0724(4) 0.6269(6) 0.075(2) Uani 1.00 1 d . . .
C13 C 0.3826(6) -0.0180(5) 0.7427(6) 0.084(3) Uani 1.00 1 d . . .
C14 C 0.3196(5) 0.0624(4) 0.7310(6) 0.068(2) Uani 1.00 1 d . . .
C15 C 0.2859(5) 0.0901(4) 0.6048(5) 0.056(2) Uani 1.00 1 d . . .
C16 C 0.3100(5) 0.0361(4) 0.4835(5) 0.053(2) Uani 1.00 1 d . . .
C17 C 0.2363(5) 0.2338(4) 0.7140(5) 0.074(2) Uani 1.00 1 d . . .
C18 C 0.431(1) 0.286(1) 0.160(1) 0.145(5) Uani 1.00 1 d . . .
C19 C 0.3793(6) 0.2865(5) 0.2785(7) 0.085(3) Uani 1.00 1 d . . .
C20 C 0.4277(6) 0.3481(4) 0.4137(6) 0.088(3) Uani 1.00 1 d . . .
C21 C 0.3817(6) 0.3436(5) 0.5138(7) 0.078(2) Uani 1.00 1 d . . .
C22 C 0.4535(9) 0.4032(6) 0.6673(9) 0.105(4) Uani 1.00 1 d . . .
C23 C -0.096(1) 0.4191(8) 0.092(1) 0.128(4) Uani 1.00 1 d . . .
C24 C -0.0471(8) 0.3694(5) 0.2134(7) 0.083(3) Uani 1.00 1 d . . .
C25 C -0.1060(7) 0.3936(4) 0.3152(7) 0.096(3) Uani 1.00 1 d . . .
C26 C -0.0686(6) 0.3528(4) 0.4275(7) 0.073(2) Uani 1.00 1 d . . .
C27 C -0.139(1) 0.3829(8) 0.534(1) 0.131(5) Uani 1.00 1 d . . .
H1 H 0.0527(5) 0.2276(4) -0.0044(6) 0.074(2) Uiso 1.00 1 c . . .
H2 H -0.0587(5) 0.2401(4) -0.2454(6) 0.081(3) Uiso 1.00 1 c . . .
H3 H -0.0962(5) 0.1166(5) -0.4378(6) 0.086(3) Uiso 1.00 1 c . . .
H4 H -0.0214(5) -0.0171(4) -0.3842(5) 0.070(2) Uiso 1.00 1 c . . .
H5 H 0.1740(5) -0.1951(4) -0.0042(5) 0.074(2) Uiso 1.00 1 c . . .
H6 H 0.2554(5) -0.1999(4) -0.0981(5) 0.074(2) Uiso 1.00 1 c . . .
H7 H 0.4408(5) -0.1549(4) 0.1049(6) 0.082(2) Uiso 1.00 1 c . . .
H8 H 0.3877(5) -0.2216(4) 0.1487(6) 0.082(2) Uiso 1.00 1 c . . .
H9 H 0.4422(5) -0.1608(4) 0.3948(6) 0.078(3) Uiso 1.00 1 c . . .
H10 H 0.4508(5) -0.1278(4) 0.6356(6) 0.090(3) Uiso 1.00 1 c . . .
H11 H 0.4087(6) -0.0359(5) 0.8317(6) 0.102(3) Uiso 1.00 1 c . . .
H12 H 0.2996(5) 0.0986(4) 0.8104(6) 0.084(3) Uiso 1.00 1 c . . .
H13 H 0.1962(5) 0.2152(4) 0.7661(5) 0.088(3) Uiso 1.00 1 c . . .
H14 H 0.3277(5) 0.2424(4) 0.7741(5) 0.088(3) Uiso 1.00 1 c . . .
H15 H 0.1923(5) 0.2863(4) 0.6891(5) 0.088(3) Uiso 1.00 1 c . . .
H16 H 0.4882(6) 0.3895(4) 0.4324(6) 0.111(3) Uiso 1.00 1 c . . .
H17 H -0.1732(7) 0.4392(4) 0.3067(7) 0.119(4) Uiso 1.00 1 c . . .

loop_
_atom_site_aniso_label
_atom_site_aniso_U_11
_atom_site_aniso_U_22
_atom_site_aniso_U_33
_atom_site_aniso_U_12
_atom_site_aniso_U_13
_atom_site_aniso_U_23
Gd1 0.0416(1) 0.0634(2) 0.0418(1) -0.0107(1) 0.0153(1) 0.0079(1)
Cu1 0.0375(4) 0.0690(5) 0.0463(4) -0.0068(4) 0.0162(3) 0.0115(3)
F1 0.296(9) 0.171(6) 0.205(6) -0.056(6) 0.210(6) -0.031(6)
F2 0.289(9) 0.31(1) 0.134(5) -0.049(8) 0.114(6) 0.064(6)
F3 0.264(7) 0.39(1) 0.157(5) -0.232(7) 0.138(5) -0.063(5)
F4 0.277(8) 0.134(6) 0.133(4) -0.020(5) -0.082(5) 0.035(4)
F5 0.175(5) 0.188(6) 0.157(5) -0.016(5) 0.077(4) -0.056(4)
F6 0.323(8) 0.195(7) 0.140(4) -0.184(6) 0.096(5) -0.048(4)
F7 0.316(9) 0.149(6) 0.114(4) -0.005(6) 0.005(5) 0.077(4)
F8 0.295(9) 0.207(8) 0.262(8) 0.059(7) 0.186(8) 0.158(7)
F9 0.326(9) 0.149(6) 0.180(5) 0.130(6) 0.146(5) 0.109(5)
F10 0.131(5) 0.278(9) 0.197(6) 0.002(5) 0.114(5) 0.059(5)
F11 0.178(5) 0.177(5) 0.108(3) 0.032(4) 0.090(3) 0.024(3)
F12 0.343(9) 0.277(9) 0.269(7) 0.245(8) 0.252(7) 0.196(6)
O1 0.041(2) 0.077(3) 0.052(2) -0.017(2) 0.019(2) -0.002(2)
O2 0.047(2) 0.060(3) 0.039(2) -0.003(2) 0.015(2) 0.013(2)
O3 0.037(2) 0.076(3) 0.038(2) -0.005(2) 0.010(1) 0.017(2)
O4 0.050(2) 0.089(3) 0.043(2) -0.008(2) 0.020(2) 0.008(2)
O5 0.071(3) 0.097(4) 0.101(3) -0.036(3) 0.047(2) 0.008(3)
O6 0.081(3) 0.107(4) 0.066(3) -0.051(3) 0.038(2) -0.007(2)
O7 0.092(3) 0.068(3) 0.067(3) -0.002(3) 0.037(2) 0.019(2)
O8 0.060(3) 0.067(3) 0.057(2) 0.001(2) 0.025(2) 0.006(2)
N1 0.041(3) 0.064(4) 0.050(3) -0.005(2) 0.018(2) 0.007(2)
N2 0.036(3) 0.071(4) 0.064(3) 0.001(2) 0.015(2) 0.016(3)
C1 0.036(3) 0.072(5) 0.048(3) -0.012(3) 0.020(2) 0.015(3)
C2 0.063(4) 0.070(5) 0.052(3) -0.012(3) 0.026(3) 0.014(3)
C3 0.062(4) 0.080(5) 0.062(4) -0.004(4) 0.024(3) 0.031(3)
C4 0.051(4) 0.118(6) 0.048(3) -0.022(4) 0.015(3) 0.026(4)
C5 0.043(3) 0.088(5) 0.045(3) -0.017(3) 0.020(2) 0.008(3)
C6 0.033(3) 0.068(4) 0.040(3) -0.012(3) 0.018(2) 0.008(3)
C7 0.033(3) 0.078(5) 0.047(3) -0.018(3) 0.023(2) 0.004(3)
C8 0.048(3) 0.078(5) 0.060(4) -0.007(3) 0.020(3) 0.001(3)
C9 0.055(4) 0.076(5) 0.075(4) 0.005(3) 0.023(3) 0.014(3)
C10 0.038(3) 0.081(5) 0.076(4) 0.001(3) 0.010(3) 0.030(4)
C11 0.041(3) 0.088(5) 0.053(3) -0.007(3) 0.011(3) 0.023(3)
C12 0.057(4) 0.095(6) 0.073(4) -0.004(4) 0.012(3) 0.043(4)
C13 0.074(5) 0.127(7) 0.056(4) -0.014(5) 0.014(3) 0.043(4)
C14 0.055(4) 0.104(6) 0.052(3) -0.013(4) 0.018(3) 0.025(4)
C15 0.035(3) 0.089(5) 0.047(3) -0.014(3) 0.012(2) 0.019(3)
C16 0.028(3) 0.085(5) 0.047(3) -0.014(3) 0.008(2) 0.019(3)
C17 0.061(4) 0.113(6) 0.047(3) -0.003(4) 0.024(3) 0.014(3)
C18 0.15(1) 0.21(1) 0.094(7) -0.10(1) 0.070(7) -0.010(8)
C19 0.069(5) 0.112(7) 0.085(5) -0.019(4) 0.041(4) 0.013(4)
C20 0.107(5) 0.097(6) 0.073(4) -0.035(5) 0.052(4) -0.005(4)
C21 0.075(5) 0.079(6) 0.066(4) 0.005(4) 0.024(4) 0.007(4)
C22 0.110(7) 0.093(8) 0.109(7) -0.022(6) 0.049(6) 0.003(6)
C23 0.17(1) 0.12(1) 0.090(7) 0.023(8) 0.047(7) 0.039(7)
C24 0.117(6) 0.064(5) 0.071(4) -0.005(5) 0.036(4) 0.023(4)
C25 0.112(6) 0.088(6) 0.098(5) 0.032(5) 0.052(5) 0.042(5)
C26 0.071(5) 0.069(5) 0.080(4) 0.005(4) 0.034(4) 0.017(4)
C27 0.123(8) 0.19(1) 0.111(7) 0.072(8) 0.079(7) 0.068(8)

loop_
_atom_type_symbol
_atom_type_description
_atom_type_scat_dispersion_real
_atom_type_scat_dispersion_imag
_atom_type_scat_source
C C 0.006 0.003
;
International Tables for Crystallography
(1992, Vol. C, Tables 4.2.6.8 and 6.1.1.4)
;
H H 0.000 0.000
;
International Tables for Crystallography
(1992, Vol. C, Table 6.1.1.4)
;
N N 0.011 0.006
;
International Tables for Crystallography
(1992, Vol. C, Tables 4.2.6.8 and 6.1.1.4)
;
O O 0.017 0.010
;
International Tables for Crystallography
(1992, Vol. C, Tables 4.2.6.8 and 6.1.1.4)
;
F F 0.026 0.016
;
International Tables for Crystallography
(1992, Vol. C, Tables 4.2.6.8 and 6.1.1.4)
;
Cu Cu 0.284 1.430
;
International Tables for Crystallography
(1992, Vol. C, Tables 4.2.6.8 and 6.1.1.4)
;
Gd Gd -0.172 4.154
;
International Tables for Crystallography
(1992, Vol. C, Tables 4.2.6.8 and 6.1.1.4)
;

loop_
_geom_angle_atom_site_label_1
_geom_angle_site_symmetry_1
_geom_angle_atom_site_label_2
_geom_angle_site_symmetry_2
_geom_angle_atom_site_label_3
_geom_angle_site_symmetry_3
_geom_angle
_geom_angle_publ_flag
Cu1 . Gd1 . O2 . 32.80(7) yes
Cu1 . Gd1 . O3 . 33.26(7) yes
O2 . Gd1 . O3 . 66.0(1) yes
Cu1 . Gd1 . O4 . 95.2(1) yes
O2 . Gd1 . O4 . 127.25(12) yes
O3 . Gd1 . O4 . 63.11(12) yes
Cu1 . Gd1 . O5 . 77.82(11) yes
O2 . Gd1 . O5 . 69.62(12) yes
O3 . Gd1 . O5 . 87.70(13) yes
O4 . Gd1 . O5 . 120.15(12) yes
Cu1 . Gd1 . O6 . 123.88(11) yes
O2 . Gd1 . O6 . 135.76(11) yes
O3 . Gd1 . O6 . 100.87(14) yes
O4 . Gd1 . O6 . 68.48(13) yes
O5 . Gd1 . O6 . 67.74(13) yes
Cu1 . Gd1 . O7 . 125.6(1) yes
O2 . Gd1 . O7 . 93.13(12) yes
O3 . Gd1 . O7 . 157.26(11) yes
O4 . Gd1 . O7 . 139.13(13) yes
O5 . Gd1 . O7 . 76.01(14) yes
Cu1 . Gd1 . O8 . 150.74(9) yes
O2 . Gd1 . O8 . 144.36(11) yes
O3 . Gd1 . O8 . 131.89(11) yes
O4 . Gd1 . O8 . 71.96(12) yes
O5 . Gd1 . O8 . 131.43(14) yes
O6 . Gd1 . O7 . 87.69(15) yes
O6 . Gd1 . O8 . 76.68(13) yes
O7 . Gd1 . O8 . 70.44(13) yes
Gd1 . Cu1 . O2 . 44.51(9) yes
Gd1 . Cu1 . O3 . 41.3(1) yes
O2 . Cu1 . O3 . 85.75(14) yes
Gd1 . Cu1 . N1 . 140.32(14) yes
O2 . Cu1 . N1 . 96.42(17) yes
O3 . Cu1 . N1 . 174.32(16) yes
Gd1 . Cu1 . N2 . 133.82(13) yes
O2 . Cu1 . N2 . 177.86(16) yes
O3 . Cu1 . N2 . 92.53(17) yes
N1 . Cu1 . N2 . 85.40(19) yes
Gd1 . O2 . Cu1 . 102.69(12) yes
Gd1 . O2 . C1 . 134.8(3) yes
Cu1 . O2 . C1 . 122.5(3) yes
Gd1 . O3 . Cu1 . 105.43(13) yes
Gd1 . O3 . C16 . 126.4(3) yes
Cu1 . O3 . C16 . 123.3(4) yes
Gd1 . O4 . C15 . 119.6(3) yes
Gd1 . O4 . C17 . 124.8(3) yes
C15 . O4 . C17 . 114.4(4) yes
Gd1 . O5 . C19 . 137.3(4) yes
Gd1 . O6 . C21 . 136.4(4) yes
Gd1 . O7 . C24 . 137.8(4) yes
Gd1 . O8 . C26 . 135.3(4) yes
Cu1 . N1 . C7 . 124.7(4) yes
Cu1 . N1 . C8 . 112.4(3) yes
C7 . N1 . C8 . 117.9(5) yes
Cu1 . N2 . C9 . 110.8(3) yes
Cu1 . N2 . C10 . 127.3(4) yes
C9 . N2 . C10 . 121.8(5) yes
O2 . C1 . C2 . 117.4(5) yes
O2 . C1 . C6 . 124.0(5) yes
C2 . C1 . C6 . 118.6(5) yes
C1 . C2 . C3 . 121.6(5) yes
C2 . C3 . C4 . 119.9(6) yes
C3 . C4 . C5 . 119.0(5) yes
C4 . C5 . C6 . 122.8(6) yes
C1 . C6 . C5 . 118.2(5) yes
C1 . C6 . C7 . 124.9(5) yes
C5 . C6 . C7 . 116.9(5) yes
O1 . C7 . N1 . 121.0(6) yes
O1 . C7 . C6 . 118.6(5) yes
N1 . C7 . C6 . 120.3(5) yes
N1 . C8 . C9 . 107.4(5) yes
N2 . C9 . C8 . 106.7(4) yes
N2 . C10 . C11 . 124.5(6) yes
C10 . C11 . C12 . 116.5(6) yes
C10 . C11 . C16 . 123.3(5) yes
C12 . C11 . C16 . 120.1(6) yes
C11 . C12 . C13 . 119.7(6) yes
C12 . C13 . C14 . 120.7(6) yes
C13 . C14 . C15 . 120.0(6) yes
O4 . C15 . C14 . 125.3(5) yes
O4 . C15 . C16 . 113.8(5) yes
C14 . C15 . C16 . 120.9(6) yes
O3 . C16 . C11 . 125.1(5) yes
O3 . C16 . C15 . 116.4(5) yes
C11 . C16 . C15 . 118.5(5) yes
F1 . C18 . F2 . 100.6(8) yes
F1 . C18 . F3 . 111.3(12) yes
F2 . C18 . F3 . 103.1(12) yes
F1 . C18 . C19 . 114.1(11) yes
F2 . C18 . C19 . 110.0(11) yes
F3 . C18 . C19 . 116.1(8) yes
O5 . C19 . C18 . 114.6(7) yes
O5 . C19 . C20 . 127.6(6) yes
C18 . C19 . C20 . 117.8(7) yes
C19 . C20 . C21 . 115.0(6) yes
O6 . C21 . C20 . 133.0(6) yes
O6 . C21 . C22 . 114.1(6) yes
C20 . C21 . C22 . 112.8(7) yes
F4 . C22 . F5 . 100.7(8) yes
F4 . C22 . F6 . 110.0(8) yes
F5 . C22 . F6 . 103.0(8) yes
F4 . C22 . C21 . 113.9(8) yes
F5 . C22 . C21 . 111.3(7) yes
F6 . C22 . C21 . 116.4(7) yes
F7 . C23 . F8 . 101.4(9) yes
F7 . C23 . F9 . 107.1(10) yes
F8 . C23 . F9 . 109.8(11) yes
F7 . C23 . C24 . 107.9(9) yes
F8 . C23 . C24 . 111.0(9) yes
F9 . C23 . C24 . 118.2(8) yes
O7 . C24 . C23 . 116.1(7) yes
O7 . C24 . C25 . 127.0(6) yes
C23 . C24 . C25 . 116.9(8) yes
C24 . C25 . C26 . 121.0(7) yes
O8 . C26 . C25 . 127.7(6) yes
O8 . C26 . C27 . 114.6(6) yes
C25 . C26 . C27 . 117.7(7) yes
F10 . C27 . F11 . 99.5(8) yes
F10 . C27 . F12 . 106.5(9) yes
F11 . C27 . F12 . 110.0(10) yes
F10 . C27 . C26 . 110.0(10) yes
F11 . C27 . C26 . 112.0(8) yes
F12 . C27 . C26 . 117.2(8) yes

loop_
_geom_bond_atom_site_label_1
_geom_bond_site_symmetry_1
_geom_bond_atom_site_label_2
_geom_bond_site_symmetry_2
_geom_bond_distance
_geom_bond_publ_flag
Gd1 . Cu1 . 3.4324(13) yes
Gd1 . O2 . 2.467(3) yes
Gd1 . O3 . 2.350(3) yes
Gd1 . O4 . 2.542(3) yes
Gd1 . O5 . 2.405(4) yes
Gd1 . O6 . 2.377(4) yes
Gd1 . O7 . 2.337(4) yes
Gd1 . O8 . 2.407(4) yes
Cu1 . O2 . 1.906(3) yes
Cu1 . O3 . 1.953(3) yes
Cu1 . N1 . 1.912(4) yes
Cu1 . N2 . 1.936(4) yes
F1 . C18 . 1.268(14) yes
F2 . C18 . 1.317(15) yes
F3 . C18 . 1.264(9) yes
F4 . C22 . 1.266(9) yes
F5 . C22 . 1.336(9) yes
F6 . C22 . 1.301(8) yes
F7 . C23 . 1.341(11) yes
F8 . C23 . 1.274(12) yes
F9 . C23 . 1.26(1) yes
F10 . C27 . 1.337(12) yes
F11 . C27 . 1.303(9) yes
F12 . C27 . 1.25(1) yes
O1 . C7 . 1.293(6) yes
O2 . C1 . 1.358(5) yes
O3 . C16 . 1.350(5) yes
O4 . C15 . 1.374(6) yes
O4 . C17 . 1.447(5) yes
O5 . C19 . 1.221(7) yes
O6 . C21 . 1.217(7) yes
O7 . C24 . 1.239(7) yes
O8 . C26 . 1.235(6) yes
N1 . C7 . 1.310(6) yes
N1 . C8 . 1.455(6) yes
N2 . C9 . 1.479(6) yes
N2 . C10 . 1.286(6) yes
C1 . C2 . 1.406(7) yes
C1 . C6 . 1.407(7) yes
C2 . C3 . 1.374(6) yes
C2 . H1 . 0.9500(3) no
C3 . C4 . 1.386(7) yes
C3 . H2 . 0.9499(3) no
C4 . C5 . 1.374(7) yes
C4 . H3 . 0.9500(3) no
C5 . C6 . 1.393(6) yes
C5 . H4 . 0.9500(3) no
C6 . C7 . 1.463(7) yes
C8 . C9 . 1.521(6) yes
C8 . H5 . 0.9501(3) no
C8 . H6 . 0.9500(3) no
C9 . H7 . 0.9500(3) no
C9 . H8 . 0.9501(3) no
C10 . C11 . 1.452(7) yes
C10 . H9 . 0.9500(3) no
C11 . C12 . 1.408(6) yes
C11 . C16 . 1.392(7) yes
C12 . C13 . 1.377(8) yes
C12 . H10 . 0.9500(3) no
C13 . C14 . 1.380(8) yes
C13 . H11 . 0.9500(3) no
C14 . C15 . 1.373(6) yes
C14 . H12 . 0.9500(3) no
C15 . C16 . 1.410(7) yes
C17 . H13 . 0.9500(2) no
C17 . H14 . 0.9500(4) no
C17 . H15 . 0.9500(3) no
C18 . C19 . 1.542(9) yes
C19 . C20 . 1.417(8) yes
C20 . C21 . 1.347(7) yes
C20 . H16 . 0.9500(4) no
C21 . C22 . 1.557(9) yes
C23 . C24 . 1.53(1) yes
C24 . C25 . 1.389(8) yes
C25 . C26 . 1.367(7) yes
C25 . H17 . 0.9500(4) no
C26 . C27 . 1.522(9) yes

loop_
_geom_contact_atom_site_label_1
_geom_contact_site_symmetry_1
_geom_contact_atom_site_label_2
_geom_contact_site_symmetry_2
_geom_contact_distance
_geom_contact_publ_flag
Gd1 . Cu1 . 3.4324(13) yes
Gd1 . O1 2_555 2.275(3) yes
Gd1 . O2 . 2.467(3) yes
Gd1 . O3 . 2.350(3) yes
Gd1 . O4 . 2.542(3) yes
Gd1 . O5 . 2.405(4) yes
Gd1 . O6 . 2.377(4) yes
Gd1 . O7 . 2.337(4) yes
Gd1 . O8 . 2.407(4) yes
Gd1 . C1 . 3.556(5) yes
Gd1 . C7 2_555 3.316(5) yes
Gd1 . C15 . 3.435(6) yes
Gd1 . C16 . 3.334(6) yes
Gd1 . C17 . 3.570(5) yes
Gd1 . C19 . 3.405(7) yes
Gd1 . C21 . 3.364(7) yes
Gd1 . C24 . 3.359(7) yes
Gd1 . C26 . 3.398(7) yes
Gd1 . H1 . 3.274(5) no
Gd1 . H15 . 3.440(5) no
Cu1 . O2 . 1.906(3) yes
Cu1 . O3 . 1.953(3) yes
Cu1 . N1 . 1.912(4) yes
Cu1 . N2 . 1.936(4) yes
Cu1 . C1 . 2.874(5) yes
Cu1 . C5 2_555 3.552(5) yes
Cu1 . C6 . 3.234(5) yes
Cu1 . C6 2_555 3.303(4) yes
Cu1 . C7 . 2.867(5) yes
Cu1 . C8 . 2.810(6) yes
Cu1 . C9 . 2.823(6) yes
Cu1 . C10 . 2.902(6) yes
Cu1 . C11 . 3.299(5) yes
Cu1 . C16 . 2.921(5) yes
Cu1 . H5 . 3.154(6) no
Cu1 . H7 . 3.154(6) no
F1 . F2 . 1.99(1) yes
F1 . F3 . 2.090(9) yes
F1 . O5 . 2.656(6) yes
F1 . C9 2_655 3.392(7) yes
F1 . C18 . 1.268(14) yes
F1 . C19 . 2.362(8) yes
F1 . C20 . 3.550(8) yes
F2 . F3 . 2.022(9) yes
F2 . O5 . 2.902(7) yes
F2 . C17 1_554 3.169(9) yes
F2 . C18 . 1.317(15) yes
F2 . C19 . 2.346(8) yes
F2 . C20 . 3.313(9) yes
F3 . F6 2_666 3.22(1) yes
F3 . F10 1_655 3.310(9) yes
F3 . O5 . 3.430(6) yes
F3 . C18 . 1.264(9) yes
F3 . C19 . 2.385(8) yes
F3 . C20 . 2.770(7) yes
F4 . F5 . 2.005(8) yes
F4 . F6 . 2.103(8) yes
F4 . F7 1_656 3.130(9) yes
F4 . O6 . 2.855(6) yes
F4 . C9 2_656 3.512(8) yes
F4 . C20 . 3.256(8) yes
F4 . C21 . 2.371(7) yes
F4 . C22 . 1.266(9) yes
F5 . F6 . 2.064(8) yes
F5 . F9 2_566 3.229(8) yes
F5 . F12 2_566 3.195(8) yes
F5 . O6 . 2.705(6) yes
F5 . C20 . 3.451(8) yes
F5 . C21 . 2.392(8) yes
F5 . C22 . 1.336(9) yes
F5 . C25 2_566 3.522(9) yes
F6 . F12 2_566 3.411(9) yes
F6 . O6 . 3.466(6) yes
F6 . C20 . 2.688(7) yes
F6 . C20 2_666 3.567(8) yes
F6 . C21 . 2.433(8) yes
F6 . C22 . 1.301(8) yes
F7 . F8 . 2.024(9) yes
F7 . F9 . 2.089(8) yes
F7 . O7 . 2.839(6) yes
F7 . C2 . 3.541(9) yes
F7 . C3 . 3.563(9) yes
F7 . C23 . 1.341(11) yes
F7 . C24 . 2.322(8) yes
F7 . C25 . 3.280(9) yes
F8 . F8 2_565 2.86(1) yes
F8 . F9 . 2.069(9) yes
F8 . F9 2_565 3.581(8) yes
F8 . F11 2_566 3.36(1) yes
F8 . O7 . 2.653(6) yes
F8 . C23 . 1.274(12) yes
F8 . C24 . 2.314(8) yes
F8 . C25 . 3.475(8) yes
F9 . F11 2_566 3.141(9) yes
F9 . O7 . 3.462(7) yes
F9 . C23 . 1.26(1) yes
F9 . C24 . 2.393(8) yes
F9 . C25 . 2.766(8) yes
F10 . F11 . 2.015(8) yes
F10 . F12 . 2.07(1) yes
F10 . O8 . 2.827(6) yes
F10 . C25 . 3.312(9) yes
F10 . C26 . 2.344(8) yes
F10 . C27 . 1.337(12) yes
F11 . F12 . 2.092(7) yes
F11 . O8 . 2.659(5) yes
F11 . C23 2_566 3.586(14) yes
F11 . C25 . 3.485(8) yes
F11 . C26 . 2.346(7) yes
F11 . C27 . 1.303(9) yes
F11 . H2 1_556 2.739(8) no
F11 . H15 . 2.904(7) no
F12 . O8 . 3.429(6) yes
F12 . C21 2_566 3.575(8) yes
F12 . C22 2_566 3.568(11) yes
F12 . C25 . 2.739(8) yes
F12 . C26 . 2.371(8) yes
F12 . C27 . 1.25(1) yes
F12 . H16 1_455 3.305(11) no
F12 . H17 . 2.405(8) no
O1 . O2 2_555 2.894(4) yes
O1 . O3 2_555 3.240(4) yes
O1 . O4 2_555 3.434(5) yes
O1 . O7 2_555 3.386(5) yes
O1 . O8 2_555 2.851(5) yes
O1 . N1 . 2.266(5) yes
O1 . C5 . 2.750(7) yes
O1 . C6 . 2.372(7) yes
O1 . C7 . 1.293(6) yes
O1 . C8 . 2.663(6) yes
O1 . C26 2_555 3.596(8) yes
O2 . O3 . 2.626(4) yes
O2 . O5 . 2.781(5) yes
O2 . O7 . 3.489(6) yes
O2 . N1 . 2.846(6) yes
O2 . N1 2_555 3.458(5) yes
O2 . C1 . 1.358(5) yes
O2 . C2 . 2.361(6) yes
O2 . C6 . 2.442(5) yes
O2 . C6 2_555 3.409(5) yes
O2 . C7 . 3.007(6) yes
O2 . C7 2_555 2.947(5) yes
O3 . O4 . 2.565(5) yes
O3 . O5 . 3.294(5) yes
O3 . N2 . 2.810(6) yes
O3 . C5 2_555 3.332(6) yes
O3 . C10 . 2.970(7) yes
O3 . C11 . 2.434(7) yes
O3 . C11 2_656 3.598(6) yes
O3 . C12 2_656 3.518(6) yes
O3 . C15 . 2.346(6) yes
O3 . C16 . 1.350(5) yes
O4 . O6 . 2.771(6) yes
O4 . O8 . 2.910(6) yes
O4 . C14 . 2.439(7) yes
O4 . C15 . 1.374(6) yes
O4 . C16 . 2.332(7) yes
O4 . C17 . 1.447(5) yes
O5 . O6 . 2.665(5) yes
O5 . O7 . 2.920(6) yes
O5 . C1 . 3.442(6) yes
O5 . C2 . 3.427(6) yes
O5 . C18 . 2.332(9) yes
O5 . C19 . 1.221(7) yes
O5 . C20 . 2.369(7) yes
O5 . C21 . 2.742(7) yes
O6 . O7 . 3.265(6) yes
O6 . O8 . 2.968(5) yes
O6 . C17 . 2.962(6) yes
O6 . C19 . 2.805(7) yes
O6 . C20 . 2.352(7) yes
O6 . C21 . 1.217(7) yes
O6 . C22 . 2.336(9) yes
O7 . O8 . 2.737(5) yes
O7 . C2 . 3.148(7) yes
O7 . C19 . 3.501(7) yes
O7 . C23 . 2.353(11) yes
O7 . C24 . 1.239(7) yes
O7 . C25 . 2.353(8) yes
O7 . C26 . 2.845(7) yes
O8 . C17 . 3.039(6) yes
O8 . C24 . 2.846(7) yes
O8 . C25 . 2.336(7) yes
O8 . C26 . 1.235(6) yes
O8 . C27 . 2.325(9) yes
N1 . N2 . 2.610(6) yes
N1 . C1 . 2.959(7) yes
N1 . C1 2_555 3.473(6) yes
N1 . C6 . 2.406(7) yes
N1 . C7 . 1.310(6) yes
N1 . C8 . 1.455(6) yes
N1 . C9 . 2.400(7) yes
N2 . C8 . 2.408(6) yes
N2 . C9 . 1.479(6) yes
N2 . C10 . 1.286(6) yes
N2 . C11 . 2.424(7) yes
N2 . C16 . 2.948(7) yes
C1 . C2 . 1.406(7) yes
C1 . C3 . 2.426(7) yes
C1 . C4 . 2.802(7) yes
C1 . C5 . 2.402(7) yes
C1 . C6 . 1.407(7) yes
C1 . C7 . 2.545(8) yes
C1 . C7 2_555 3.465(6) yes
C2 . C3 . 1.374(6) yes
C2 . C4 . 2.390(7) yes
C2 . C5 . 2.737(8) yes
C2 . C6 . 2.418(8) yes
C3 . C4 . 1.386(7) yes
C3 . C5 . 2.377(9) yes
C3 . C6 . 2.799(8) yes
C3 . C17 1_554 3.494(7) yes
C4 . C5 . 1.374(7) yes
C4 . C6 . 2.428(8) yes
C4 . C11 2_555 3.434(7) yes
C4 . C16 2_555 3.587(8) yes
C5 . C6 . 1.393(6) yes
C5 . C7 . 2.433(8) yes
C5 . C14 1_554 3.578(7) yes
C5 . C16 2_555 3.282(7) yes
C6 . C7 . 1.463(7) yes
C7 . C8 . 2.370(8) yes
C8 . C9 . 1.521(6) yes
C8 . C10 . 3.534(7) yes
C9 . C10 . 2.418(7) yes
C10 . C11 . 1.452(7) yes
C10 . C11 2_656 3.505(8) yes
C10 . C12 . 2.433(8) yes
C10 . C15 2_656 3.534(7) yes
C10 . C16 . 2.504(8) yes
C10 . C16 2_656 3.269(7) yes
C11 . C11 2_656 3.38(1) yes
C11 . C12 . 1.408(6) yes
C11 . C13 . 2.408(7) yes
C11 . C14 . 2.780(8) yes
C11 . C15 . 2.408(9) yes
C11 . C16 . 1.392(7) yes
C11 . C16 2_656 3.470(7) yes
C12 . C13 . 1.377(8) yes
C12 . C14 . 2.396(9) yes
C12 . C15 . 2.771(9) yes
C12 . C16 . 2.427(8) yes
C13 . C14 . 1.380(8) yes
C13 . C15 . 2.385(9) yes
C13 . C16 . 2.789(7) yes
C14 . C15 . 1.373(6) yes
C14 . C16 . 2.421(7) yes
C14 . C17 . 2.801(9) yes
C15 . C16 . 1.410(7) yes
C15 . C17 . 2.371(8) yes
C18 . C19 . 1.542(9) yes
C18 . C20 . 2.53(1) yes
C19 . C20 . 1.417(8) yes
C19 . C21 . 2.331(8) yes
C20 . C21 . 1.347(7) yes
C20 . C22 . 2.421(9) yes
C21 . C22 . 1.557(9) yes
C23 . C24 . 1.53(1) yes
C23 . C25 . 2.487(11) yes
C24 . C25 . 1.389(8) yes
C24 . C26 . 2.399(8) yes
C25 . C26 . 1.367(7) yes
C25 . C27 . 2.47(1) yes
C26 . C27 . 1.522(9) yes
